data_1561075
loop_
_publ_author_name
'Yadav, Priyanka'
'Patel, Vatsa'
'Ballabh, Amar'

_publ_section_title
;
 Role of S&#x2026;O non-bonded interaction in controlling supramolecular
 assemblies in a new series of 2-aminobenzothiazole based organic salts/
 co-crystals
;
_journal_name_full 'Journal of Solid State Chemistry'
_journal_page_first 231
_journal_page_last 238
_journal_paper_doi 10.1016/j.jssc.2018.04.015
_journal_volume 263
_journal_year 2018
_chemical_formula_moiety '2(C7 H7 N2 S), C10 H16 O4, H2 O'
_chemical_formula_sum 'C24 H32 N4 O5 S2'
_chemical_formula_weight 520.65
_space_group_crystal_system monoclinic
_space_group_IT_number 15
_space_group_name_Hall '-C 2yc'
_space_group_name_H-M_alt 'C 1 2/c 1'
_atom_sites_solution_hydrogens difmap
_atom_sites_solution_primary iterative
_cell_angle_alpha 90
_cell_angle_beta 106.203(6)
_cell_angle_gamma 90
_cell_formula_units_Z 4
_cell_length_a 17.5177(10)
_cell_length_b 12.7308(6)
_cell_length_c 12.3649(7)
_cell_measurement_reflns_used 1949
_cell_measurement_temperature 293
_cell_measurement_theta_max 70.1540
_cell_measurement_theta_min 5.2280
_cell_volume 2648.0(3)
_computing_cell_refinement
;
CrysAlisPro, Agilent Technologies,
Version 1.171.37.33 (release 27-03-2014 CrysAlis171 .NET)
(compiled Mar 27 2014,17:12:48)
;
_computing_data_collection
;
CrysAlisPro, Agilent Technologies,
Version 1.171.37.33 (release 27-03-2014 CrysAlis171 .NET)
(compiled Mar 27 2014,17:12:48)
;
_computing_data_reduction
;
CrysAlisPro, Agilent Technologies,
Version 1.171.37.33 (release 27-03-2014 CrysAlis171 .NET)
(compiled Mar 27 2014,17:12:48)
;
_computing_molecular_graphics 'Olex2 (Dolomanov et al., 2009)'
_computing_publication_material 'Olex2 (Dolomanov et al., 2009)'
_computing_structure_refinement 'ShelXL (Sheldrick, 2015)'
_computing_structure_solution 'olex2.solve (Bourhis et al., 2015)'
_diffrn_ambient_temperature 293
_diffrn_detector 'CCD plate'
_diffrn_detector_area_resol_mean 8.0851
_diffrn_detector_type Eos
_diffrn_measured_fraction_theta_full 0.998
_diffrn_measured_fraction_theta_max 0.982
_diffrn_measurement_details
;
#__ type_ start__ end____ width___ exp.time_
  1 omega  -98.00   -7.00   1.0000    1.0000
omega____ theta____ kappa____ phi______ frames
    -      -26.3214  -57.0000 -150.0000 91

#__ type_ start__ end____ width___ exp.time_
  2 omega  -41.00  -16.00   1.0000    1.0000
omega____ theta____ kappa____ phi______ frames
    -      -26.3214   38.0000 -180.0000 25

#__ type_ start__ end____ width___ exp.time_
  3 omega  -13.00   42.00   1.0000    1.0000
omega____ theta____ kappa____ phi______ frames
    -      -26.3214   38.0000 -180.0000 55

#__ type_ start__ end____ width___ exp.time_
  4 omega   83.00  108.00   1.0000    1.0000
omega____ theta____ kappa____ phi______ frames
    -       26.3214  178.0000 -180.0000 25

#__ type_ start__ end____ width___ exp.time_
  5 omega  -17.00    9.00   1.0000    2.6600
omega____ theta____ kappa____ phi______ frames
    -      -69.6557   25.0000 -150.0000 26

#__ type_ start__ end____ width___ exp.time_
  6 omega -149.00    8.00   1.0000    2.6600
omega____ theta____ kappa____ phi______ frames
    -      -69.6557  -12.0000   30.0000 157

#__ type_ start__ end____ width___ exp.time_
  7 omega  111.00  136.00   1.0000    2.6600
omega____ theta____ kappa____ phi______ frames
    -       69.6557  111.0000 -120.0000 25

#__ type_ start__ end____ width___ exp.time_
  8 omega   58.00  149.00   1.0000    2.6600
omega____ theta____ kappa____ phi______ frames
    -       69.6557  178.0000  120.0000 91

#__ type_ start__ end____ width___ exp.time_
  9 omega  102.00  146.00   1.0000    2.6600
omega____ theta____ kappa____ phi______ frames
    -       69.6557  123.0000 -167.0000 44

#__ type_ start__ end____ width___ exp.time_
 10 omega  108.00  133.00   1.0000    2.6600
omega____ theta____ kappa____ phi______ frames
    -       69.6557  111.0000  -90.0000 25

#__ type_ start__ end____ width___ exp.time_
 11 omega   40.00  111.00   1.0000    2.6600
omega____ theta____ kappa____ phi______ frames
    -      112.9900  -54.0000   90.0000 71

#__ type_ start__ end____ width___ exp.time_
 12 omega   35.00  101.00   1.0000    2.6600
omega____ theta____ kappa____ phi______ frames
    -      112.9900  -21.0000  150.0000 66

#__ type_ start__ end____ width___ exp.time_
 13 omega   33.00   60.00   1.0000    2.6600
omega____ theta____ kappa____ phi______ frames
    -      112.9900  -32.0000  -90.0000 27

#__ type_ start__ end____ width___ exp.time_
 14 omega   37.00   97.00   1.0000    2.6600
omega____ theta____ kappa____ phi______ frames
    -      112.9900  -21.0000  -90.0000 60

#__ type_ start__ end____ width___ exp.time_
 15 omega  139.00  171.00   1.0000    2.6600
omega____ theta____ kappa____ phi______ frames
    -      112.9900  138.0000  -60.0000 32

#__ type_ start__ end____ width___ exp.time_
 16 omega   73.00   98.00   1.0000    2.6600
omega____ theta____ kappa____ phi______ frames
    -      112.9900   43.0000 -180.0000 25

#__ type_ start__ end____ width___ exp.time_
 17 omega   95.00  121.00   1.0000    2.6600
omega____ theta____ kappa____ phi______ frames
    -      112.9900  138.0000  -60.0000 26

#__ type_ start__ end____ width___ exp.time_
 18 omega   78.00  113.00   1.0000    2.6600
omega____ theta____ kappa____ phi______ frames
    -      112.9900 -104.0000   60.0000 35

#__ type_ start__ end____ width___ exp.time_
 19 omega   41.00   84.00   1.0000    2.6600
omega____ theta____ kappa____ phi______ frames
    -      112.9900  -21.0000 -150.0000 43

#__ type_ start__ end____ width___ exp.time_
 20 omega   36.00  112.00   1.0000    2.6600
omega____ theta____ kappa____ phi______ frames
    -      112.9900 -104.0000  -90.0000 76

#__ type_ start__ end____ width___ exp.time_
 21 omega  138.00  163.00   1.0000    2.6600
omega____ theta____ kappa____ phi______ frames
    -      112.9900   43.0000 -180.0000 25

#__ type_ start__ end____ width___ exp.time_
 22 omega   43.00   81.00   1.0000    2.6600
omega____ theta____ kappa____ phi______ frames
    -      112.9900  -32.0000   30.0000 38

#__ type_ start__ end____ width___ exp.time_
 23 omega   37.00   76.00   1.0000    2.6600
omega____ theta____ kappa____ phi______ frames
    -      112.9900 -104.0000 -120.0000 39
;
_diffrn_measurement_device 'four-circle diffractometer'
_diffrn_measurement_device_type 'Xcalibur, Eos, Gemini'
_diffrn_measurement_method '\w scans'
_diffrn_orient_matrix_UB_11 -0.0808312000
_diffrn_orient_matrix_UB_12 -0.0062166000
_diffrn_orient_matrix_UB_13 0.0262491000
_diffrn_orient_matrix_UB_21 0.0421129000
_diffrn_orient_matrix_UB_22 0.0141618000
_diffrn_orient_matrix_UB_23 0.1263608000
_diffrn_orient_matrix_UB_31 -0.0091291000
_diffrn_orient_matrix_UB_32 0.1199907000
_diffrn_orient_matrix_UB_33 -0.0135613000
_diffrn_radiation_collimation 0.8
_diffrn_radiation_monochromator graphite
_diffrn_radiation_probe x-ray
_diffrn_radiation_type CuK\a
_diffrn_radiation_wavelength 1.54184
_diffrn_radiation_xray_symbol Mo
_diffrn_reflns_av_R_equivalents 0.0312
_diffrn_reflns_av_unetI/netI 0.0443
_diffrn_reflns_Laue_measured_fraction_full 0.998
_diffrn_reflns_Laue_measured_fraction_max 0.982
_diffrn_reflns_limit_h_max 21
_diffrn_reflns_limit_h_min -21
_diffrn_reflns_limit_k_max 15
_diffrn_reflns_limit_k_min -11
_diffrn_reflns_limit_l_max 13
_diffrn_reflns_limit_l_min -14
_diffrn_reflns_number 4316
_diffrn_reflns_point_group_measured_fraction_full 0.998
_diffrn_reflns_point_group_measured_fraction_max 0.982
_diffrn_reflns_theta_full 67.684
_diffrn_reflns_theta_max 69.962
_diffrn_reflns_theta_min 4.355
_diffrn_source 'Enhance (Cu) X-ray Source'
_diffrn_source_target Mo
_diffrn_source_type 'Enhance (Mo) X-ray source'
_exptl_absorpt_coefficient_mu 2.165
_exptl_absorpt_correction_T_max 1.00000
_exptl_absorpt_correction_T_min 0.72687
_exptl_absorpt_correction_type multi-scan
_exptl_absorpt_process_details
;
CrysAlisPro, Agilent Technologies,
Version 1.171.37.33 (release 27-03-2014 CrysAlis171 .NET)
(compiled Mar 27 2014,17:12:48)
Empirical absorption correction using spherical harmonics,
 implemented in SCALE3 ABSPACK scaling algorithm.
;
_exptl_crystal_colour 'clear white'
_exptl_crystal_colour_lustre clear
_exptl_crystal_colour_primary white
_exptl_crystal_density_diffrn 1.306
_exptl_crystal_description needle
_exptl_crystal_F_000 1104
_exptl_crystal_size_max 0.32
_exptl_crystal_size_mid 0.23
_exptl_crystal_size_min 0.19
_refine_diff_density_max 0.346
_refine_diff_density_min -0.295
_refine_diff_density_rms 0.058
_refine_ls_extinction_coef .
_refine_ls_extinction_method none
_refine_ls_goodness_of_fit_ref 1.046
_refine_ls_hydrogen_treatment refall
_refine_ls_matrix_type full
_refine_ls_number_parameters 223
_refine_ls_number_reflns 2468
_refine_ls_number_restraints 0
_refine_ls_restrained_S_all 1.046
_refine_ls_R_factor_all 0.0582
_refine_ls_R_factor_gt 0.0485
_refine_ls_shift/su_max 0.000
_refine_ls_shift/su_mean 0.000
_refine_ls_structure_factor_coef Fsqd
_refine_ls_weighting_details 'w=1/[\s^2^(Fo^2^)+(0.0856P)^2^+0.0114P] where P=(Fo^2^+2Fc^2^)/3'
_refine_ls_weighting_scheme calc
_refine_ls_wR_factor_gt 0.1350
_refine_ls_wR_factor_ref 0.1485
_reflns_Friedel_coverage 0.000
_reflns_Friedel_fraction_full .
_reflns_Friedel_fraction_max .
_reflns_number_gt 2006
_reflns_number_total 2468
_reflns_threshold_expression 'I > 2\s(I)'
_cod_data_source_file JSSC-2018-263-231.cif
_cod_data_source_block BTzA8
_cod_depositor_comments
;
The following automatic conversions were performed:

data item '_diffrn_radiation_probe' value 'X-ray' was changed to
'x-ray' in accordance with the built-in table derived from the CIF
Core dictionary named 'cif_core.dic' version 2.4.5 last updated on
2014-11-21.

Automatic conversion script
Id: cif_fix_values 8369 2020-08-20 11:38:08Z andrius 
;
_cod_database_code 1561075
_shelx_space_group_comment
;
The symmetry employed for this shelxl refinement is uniquely defined
by the following loop, which should always be used as a source of
symmetry information in preference to the above space-group names.
They are only intended as comments.
;
_reflns_odcompleteness_completeness 99.84
_reflns_odcompleteness_iscentric 1
_reflns_odcompleteness_theta 66.97
_olex2_refinement_description
;
;

loop_
_space_group_symop_operation_xyz
'x, y, z'
'-x, y, -z+1/2'
'x+1/2, y+1/2, z'
'-x+1/2, y+1/2, -z+1/2'
'-x, -y, -z'
'x, -y, z-1/2'
'-x+1/2, -y+1/2, -z'
'x+1/2, -y+1/2, z-1/2'

loop_
_atom_site_label
_atom_site_type_symbol
_atom_site_fract_x
_atom_site_fract_y
_atom_site_fract_z
_atom_site_U_iso_or_equiv
_atom_site_adp_type
_atom_site_occupancy
_atom_site_site_symmetry_order
_atom_site_calc_flag
_atom_site_refinement_flags_posn
_atom_site_refinement_flags_adp
_atom_site_refinement_flags_occupancy
_atom_site_disorder_assembly
_atom_site_disorder_group
S1 S 0.31789(4) 0.69791(5) 0.28702(5) 0.0470(2) Uani 1 1 d . . . . .
O1 O 0.65577(11) 0.88087(13) 0.37163(13) 0.0497(4) Uani 1 1 d . . . . .
O2 O 0.72396(10) 0.94019(13) 0.53964(13) 0.0477(4) Uani 1 1 d . . . . .
N1 N 0.28710(11) 0.58866(16) 0.44444(16) 0.0402(4) Uani 1 1 d . . . . .
N2 N 0.23405(14) 0.51907(18) 0.26501(18) 0.0502(5) Uani 1 1 d . . . . .
C6 C 0.27432(13) 0.59052(17) 0.33351(18) 0.0393(5) Uani 1 1 d . . . . .
C7 C 0.33110(13) 0.67379(18) 0.5000(2) 0.0402(5) Uani 1 1 d . . . . .
C23 C 0.67390(13) 0.87849(17) 0.47579(19) 0.0387(5) Uani 1 1 d . . . . .
C22 C 0.59097(16) 0.71022(19) 0.4645(2) 0.0453(6) Uani 1 1 d . . . . .
C10 C 0.35302(13) 0.74313(19) 0.4259(2) 0.0442(5) Uani 1 1 d . . . . .
C19 C 0.63477(19) 0.7997(2) 0.5345(2) 0.0538(7) Uani 1 1 d . . . . .
C20 C 0.51526(16) 0.54018(19) 0.4655(2) 0.0458(6) Uani 1 1 d . . . . .
C21 C 0.56041(15) 0.63017(19) 0.5336(2) 0.0451(6) Uani 1 1 d . . . . .
C14 C 0.39667(17) 0.7828(3) 0.6534(3) 0.0627(8) Uani 1 1 d . . . . .
C15 C 0.35319(15) 0.6931(2) 0.6148(2) 0.0518(6) Uani 1 1 d . . . . .
C16 C 0.41775(17) 0.8517(2) 0.5805(3) 0.0657(8) Uani 1 1 d . . . . .
C17 C 0.39669(16) 0.8329(2) 0.4665(3) 0.0572(7) Uani 1 1 d . . . . .
H19A H 0.672(2) 0.775(3) 0.600(3) 0.085(11) Uiso 1 1 d . . . . .
H21A H 0.607(2) 0.603(2) 0.590(3) 0.062(8) Uiso 1 1 d . . . . .
H16 H 0.447(2) 0.913(3) 0.606(3) 0.071(9) Uiso 1 1 d . . . . .
O3 O 0.5000 0.9436(4) 0.2500 0.148(3) Uani 1 2 d S T P . .
H22A H 0.625(2) 0.673(3) 0.428(3) 0.079(10) Uiso 1 1 d . . . . .
H20A H 0.4749(17) 0.566(2) 0.408(2) 0.050(7) Uiso 1 1 d . . . . .
H22B H 0.548(2) 0.736(3) 0.409(3) 0.067(9) Uiso 1 1 d . . . . .
H17 H 0.4096(17) 0.878(2) 0.418(2) 0.049(7) Uiso 1 1 d . . . . .
H21B H 0.5288(17) 0.666(2) 0.573(2) 0.050(7) Uiso 1 1 d . . . . .
H15 H 0.3365(19) 0.645(2) 0.665(3) 0.063(9) Uiso 1 1 d . . . . .
H20B H 0.547(2) 0.504(3) 0.421(3) 0.075(10) Uiso 1 1 d . . . . .
H14 H 0.412(2) 0.793(3) 0.731(3) 0.080(11) Uiso 1 1 d . . . . .
H19B H 0.601(2) 0.838(3) 0.571(3) 0.085(11) Uiso 1 1 d . . . . .
H2A H 0.2078(19) 0.467(3) 0.286(3) 0.060(8) Uiso 1 1 d . . . . .
H1 H 0.267(2) 0.531(3) 0.479(3) 0.076(10) Uiso 1 1 d . . . . .
H2B H 0.2255(18) 0.523(2) 0.188(3) 0.057(8) Uiso 1 1 d . . . . .
H3 H 0.461(3) 0.906(4) 0.221(5) 0.14(2) Uiso 1 1 d . . . . .

loop_
_atom_site_aniso_label
_atom_site_aniso_U_11
_atom_site_aniso_U_22
_atom_site_aniso_U_33
_atom_site_aniso_U_23
_atom_site_aniso_U_13
_atom_site_aniso_U_12
S1 0.0502(4) 0.0493(4) 0.0456(4) 0.0110(2) 0.0203(3) -0.0019(2)
O1 0.0623(11) 0.0497(10) 0.0378(9) -0.0019(7) 0.0153(8) -0.0143(8)
O2 0.0576(10) 0.0487(9) 0.0381(8) -0.0006(7) 0.0155(7) -0.0165(8)
N1 0.0407(10) 0.0472(11) 0.0343(9) 0.0035(8) 0.0128(8) -0.0031(8)
N2 0.0632(13) 0.0521(12) 0.0366(11) -0.0001(9) 0.0163(9) -0.0109(10)
C6 0.0413(11) 0.0428(12) 0.0369(11) 0.0066(9) 0.0162(9) 0.0020(9)
C7 0.0345(10) 0.0450(12) 0.0430(12) -0.0012(10) 0.0140(9) 0.0045(9)
C23 0.0423(11) 0.0353(11) 0.0403(12) -0.0014(9) 0.0143(9) -0.0010(8)
C22 0.0501(14) 0.0395(13) 0.0489(14) -0.0002(10) 0.0182(12) -0.0064(10)
C10 0.0352(11) 0.0444(12) 0.0545(14) 0.0018(10) 0.0148(10) 0.0042(9)
C19 0.0651(17) 0.0529(15) 0.0451(14) 0.0000(12) 0.0185(13) -0.0201(13)
C20 0.0475(13) 0.0377(12) 0.0528(14) 0.0034(11) 0.0148(12) -0.0013(10)
C21 0.0465(13) 0.0395(12) 0.0520(14) 0.0011(11) 0.0183(11) -0.0042(10)
C14 0.0472(14) 0.079(2) 0.0604(17) -0.0250(16) 0.0124(13) 0.0052(13)
C15 0.0422(13) 0.0662(16) 0.0471(14) -0.0055(12) 0.0127(11) 0.0018(11)
C16 0.0473(15) 0.0539(16) 0.093(2) -0.0251(16) 0.0147(15) -0.0006(12)
C17 0.0483(14) 0.0439(14) 0.082(2) 0.0017(14) 0.0231(14) 0.0012(10)
O3 0.118(4) 0.070(3) 0.186(6) 0.000 -0.072(4) 0.000

loop_
_atom_type_symbol
_atom_type_description
_atom_type_scat_dispersion_real
_atom_type_scat_dispersion_imag
_atom_type_scat_source
C C 0.0181 0.0091 'International Tables Vol C Tables 4.2.6.8 and 6.1.1.4'
H H 0.0000 0.0000 'International Tables Vol C Tables 4.2.6.8 and 6.1.1.4'
N N 0.0311 0.0180 'International Tables Vol C Tables 4.2.6.8 and 6.1.1.4'
O O 0.0492 0.0322 'International Tables Vol C Tables 4.2.6.8 and 6.1.1.4'
S S 0.3331 0.5567 'International Tables Vol C Tables 4.2.6.8 and 6.1.1.4'

loop_
_geom_angle_atom_site_label_1
_geom_angle_atom_site_label_2
_geom_angle_atom_site_label_3
_geom_angle
_geom_angle_site_symmetry_1
_geom_angle_site_symmetry_3
C6 S1 C10 90.05(11) . .
C6 N1 C7 113.94(19) . .
C6 N1 H1 120(2) . .
C7 N1 H1 126(2) . .
C6 N2 H2A 124(2) . .
C6 N2 H2B 122.1(19) . .
H2A N2 H2B 113(3) . .
N1 C6 S1 113.11(17) . .
N2 C6 S1 122.67(17) . .
N2 C6 N1 124.2(2) . .
N1 C7 C10 112.5(2) . .
C15 C7 N1 126.9(2) . .
C15 C7 C10 120.6(2) . .
O1 C23 O2 124.2(2) . .
O1 C23 C19 119.8(2) . .
O2 C23 C19 116.0(2) . .
C19 C22 C21 112.8(2) . .
C19 C22 H22A 111(2) . .
C19 C22 H22B 109(2) . .
C21 C22 H22A 107(2) . .
C21 C22 H22B 109(2) . .
H22A C22 H22B 108(3) . .
C7 C10 S1 110.40(18) . .
C17 C10 S1 129.2(2) . .
C17 C10 C7 120.4(3) . .
C23 C19 H19A 110(2) . .
C23 C19 H19B 108(2) . .
C22 C19 C23 117.0(2) . .
C22 C19 H19A 111(2) . .
C22 C19 H19B 112(2) . .
H19A C19 H19B 97(3) . .
C20 C20 H20A 111.1(18) 5_666 .
C20 C20 H20B 109.6(19) 5_666 .
C21 C20 C20 114.1(3) . 5_666
C21 C20 H20A 109.9(18) . .
C21 C20 H20B 112(2) . .
H20A C20 H20B 99(3) . .
C22 C21 H21A 106.4(19) . .
C22 C21 H21B 108.7(17) . .
C20 C21 C22 114.0(2) . .
C20 C21 H21A 109.7(17) . .
C20 C21 H21B 111.0(17) . .
H21A C21 H21B 107(3) . .
C15 C14 H14 116(2) . .
C16 C14 C15 121.5(3) . .
C16 C14 H14 122(2) . .
C7 C15 H15 119.7(19) . .
C14 C15 C7 118.0(3) . .
C14 C15 H15 122.3(19) . .
C14 C16 H16 122(2) . .
C17 C16 C14 121.0(3) . .
C17 C16 H16 117(2) . .
C10 C17 H17 120.1(18) . .
C16 C17 C10 118.5(3) . .
C16 C17 H17 121.4(18) . .

loop_
_geom_bond_atom_site_label_1
_geom_bond_atom_site_label_2
_geom_bond_distance
_geom_bond_site_symmetry_2
S1 C6 1.740(2) .
S1 C10 1.752(3) .
O1 C23 1.238(3) .
O2 C23 1.274(3) .
N1 C6 1.327(3) .
N1 C7 1.395(3) .
N1 H1 0.96(4) .
N2 C6 1.307(3) .
N2 H2A 0.88(3) .
N2 H2B 0.92(3) .
C7 C10 1.401(3) .
C7 C15 1.385(4) .
C23 C19 1.510(3) .
C22 C19 1.505(3) .
C22 C21 1.520(3) .
C22 H22A 0.97(4) .
C22 H22B 0.92(3) .
C10 C17 1.389(4) .
C19 H19A 0.94(4) .
C19 H19B 0.97(4) .
C20 C20 1.522(5) 5_666
C20 C21 1.509(3) .
C20 H20A 0.91(3) .
C20 H20B 1.01(4) .
C21 H21A 0.98(3) .
C21 H21B 0.95(3) .
C14 C15 1.382(4) .
C14 C16 1.380(5) .
C14 H14 0.94(4) .
C15 H15 0.97(3) .
C16 C17 1.375(5) .
C16 H16 0.94(3) .
C17 H17 0.91(3) .
O3 H3 0.82(5) .

loop_
_geom_torsion_atom_site_label_1
_geom_torsion_atom_site_label_2
_geom_torsion_atom_site_label_3
_geom_torsion_atom_site_label_4
_geom_torsion
_geom_torsion_site_symmetry_1
_geom_torsion_site_symmetry_2
_geom_torsion_site_symmetry_3
_geom_torsion_site_symmetry_4
S1 C10 C17 C16 -179.9(2) . . . .
O1 C23 C19 C22 15.0(4) . . . .
O2 C23 C19 C22 -165.8(2) . . . .
N1 C7 C10 S1 -0.5(2) . . . .
N1 C7 C10 C17 179.5(2) . . . .
N1 C7 C15 C14 -179.6(2) . . . .
C6 S1 C10 C7 0.99(17) . . . .
C6 S1 C10 C17 -179.1(2) . . . .
C6 N1 C7 C10 -0.5(3) . . . .
C6 N1 C7 C15 179.7(2) . . . .
C7 N1 C6 S1 1.3(2) . . . .
C7 N1 C6 N2 -179.5(2) . . . .
C7 C10 C17 C16 0.1(4) . . . .
C10 S1 C6 N1 -1.29(18) . . . .
C10 S1 C6 N2 179.4(2) . . . .
C10 C7 C15 C14 0.5(4) . . . .
C19 C22 C21 C20 179.2(2) . . . .
C20 C20 C21 C22 179.9(3) 5_666 . . .
C21 C22 C19 C23 174.7(2) . . . .
C14 C16 C17 C10 0.5(4) . . . .
C15 C7 C10 S1 179.34(18) . . . .
C15 C7 C10 C17 -0.6(3) . . . .
C15 C14 C16 C17 -0.6(4) . . . .
C16 C14 C15 C7 0.1(4) . . . .
